data_2227375
loop_
_publ_author_name
'Essid, Manel'
'Marouani, Houda'
'Rzaigui, Mohamed'
'Al-Deyab, Salem S.'

_publ_section_title
;
 4-Phenylpiperazin-1-ium dihydrogen phosphate
;
_journal_coeditor_code DN2592
_journal_issue 9
_journal_name_full 'Acta Crystallographica Section E'
_journal_page_first o2244
_journal_page_last o2245
_journal_paper_doi 10.1107/S1600536810030813
_journal_volume 66
_journal_year 2010
_chemical_formula_iupac 'C10 H15 N2 +, H2 P O4 -'
_chemical_formula_moiety 'C10 H15 N2 +, H2 O4 P -'
_chemical_formula_sum 'C10 H17 N2 O4 P'
_chemical_formula_weight 260.23
_chemical_name_systematic
;
4-Phenylpiperazin-1-ium dihydrogen phosphate
;
_space_group_IT_number 19
_symmetry_cell_setting orthorhombic
_symmetry_space_group_name_Hall 'P 2ac 2ab'
_symmetry_space_group_name_H-M 'P 21 21 21'
_atom_sites_solution_hydrogens geom
_atom_sites_solution_primary direct
_atom_sites_solution_secondary difmap
_audit_creation_method SHELXL-97
_cell_angle_alpha 90.00
_cell_angle_beta 90.00
_cell_angle_gamma 90.00
_cell_formula_units_Z 4
_cell_length_a 6.175(3)
_cell_length_b 8.276(3)
_cell_length_c 24.408(9)
_cell_measurement_reflns_used 25
_cell_measurement_temperature 293
_cell_measurement_theta_max 11
_cell_measurement_theta_min 9
_cell_volume 1247.4(9)
_computing_cell_refinement 'CAD-4 EXPRESS (Enraf--Nonius, 1994)'
_computing_data_collection 'CAD-4 EXPRESS (Enraf--Nonius, 1994)'
_computing_data_reduction 'XCAD4 (Harms & Wocadlo, 1996)'
_computing_molecular_graphics
;
ORTEP-3 for Windows (Farrugia, 1997) and DIAMOND (Brandenburg & Putz,
2005)
;
_computing_publication_material 'WinGX (Farrugia, 1999)'
_computing_structure_refinement 'SHELXL97 (Sheldrick, 2008)'
_computing_structure_solution 'SHELXS97 (Sheldrick, 2008)'
_diffrn_ambient_temperature 293
_diffrn_measured_fraction_theta_full 0.967
_diffrn_measured_fraction_theta_max 0.967
_diffrn_measurement_device '\k-geometry diffractometer'
_diffrn_measurement_device_type 'Enraf--Nonius CAD-4'
_diffrn_measurement_method 'non-profiled \w'
_diffrn_radiation_monochromator graphite
_diffrn_radiation_type Agk\a
_diffrn_radiation_wavelength 0.56083
_diffrn_reflns_av_R_equivalents 0.0294
_diffrn_reflns_av_sigmaI/netI 0.0848
_diffrn_reflns_limit_h_max 10
_diffrn_reflns_limit_h_min 0
_diffrn_reflns_limit_k_max 13
_diffrn_reflns_limit_k_min 0
_diffrn_reflns_limit_l_max 40
_diffrn_reflns_limit_l_min -10
_diffrn_reflns_number 4505
_diffrn_reflns_theta_full 27.95
_diffrn_reflns_theta_max 27.96
_diffrn_reflns_theta_min 2.63
_diffrn_standards_decay_% 6
_diffrn_standards_interval_time 120
_diffrn_standards_number 2
_exptl_absorpt_coefficient_mu 0.124
_exptl_absorpt_correction_type none
_exptl_crystal_colour colourless
_exptl_crystal_density_diffrn 1.386
_exptl_crystal_density_method 'not measured'
_exptl_crystal_description prism
_exptl_crystal_F_000 552
_exptl_crystal_size_max 0.50
_exptl_crystal_size_mid 0.40
_exptl_crystal_size_min 0.10
_refine_diff_density_max 0.437
_refine_diff_density_min -0.268
_refine_ls_abs_structure_details 'Flack (1983), 812 Friedel pairs'
_refine_ls_abs_structure_Flack -0.1(2)
_refine_ls_extinction_method none
_refine_ls_goodness_of_fit_ref 0.943
_refine_ls_hydrogen_treatment constr
_refine_ls_matrix_type full
_refine_ls_number_parameters 154
_refine_ls_number_reflns 4296
_refine_ls_number_restraints 0
_refine_ls_restrained_S_all 0.943
_refine_ls_R_factor_all 0.1481
_refine_ls_R_factor_gt 0.0563
_refine_ls_shift/su_max 0.000
_refine_ls_shift/su_mean 0.000
_refine_ls_structure_factor_coef Fsqd
_refine_ls_weighting_details 'calc w=1/[\s^2^(Fo^2^)+(0.0539P)^2^+0.0000P] where P=(Fo^2^+2Fc^2^)/3'
_refine_ls_weighting_scheme calc
_refine_ls_wR_factor_gt 0.1016
_refine_ls_wR_factor_ref 0.1266
_reflns_number_gt 2134
_reflns_number_total 4296
_reflns_threshold_expression I>2\s(I)
_cod_data_source_file dn2592.cif
_cod_data_source_block I
_cod_original_cell_volume 1247.3(9)
_cod_database_code 2227375
_cod_database_fobs_code 2227375

loop_
_symmetry_equiv_pos_as_xyz
'x, y, z'
'-x+1/2, -y, z+1/2'
'x+1/2, -y+1/2, -z'
'-x, y+1/2, -z+1/2'

loop_
_atom_site_type_symbol
_atom_site_label
_atom_site_fract_x
_atom_site_fract_y
_atom_site_fract_z
_atom_site_U_iso_or_equiv
_atom_site_adp_type
_atom_site_calc_flag
_atom_site_refinement_flags
_atom_site_occupancy
_atom_site_disorder_assembly
_atom_site_disorder_group
C C1 0.9900(5) 0.0405(3) 0.07656(13) 0.0538(8) Uani d . 1 . .
H H1C 1.0834 -0.0497 0.0858 0.065 Uiso calc R 1 . .
H H1D 0.9118 0.0128 0.0434 0.065 Uiso calc R 1 . .
C C2 0.8320(5) 0.0668(4) 0.12197(12) 0.0540(8) Uani d . 1 . .
H H2A 0.7262 0.1468 0.1107 0.065 Uiso calc R 1 . .
H H2B 0.7557 -0.0333 0.1293 0.065 Uiso calc R 1 . .
C C3 1.0653(6) 0.2676(3) 0.16155(12) 0.0529(7) Uani d . 1 . .
H H3A 1.1387 0.2996 0.1950 0.063 Uiso calc R 1 . .
H H3B 0.9697 0.3549 0.1507 0.063 Uiso calc R 1 . .
C C4 1.2291(5) 0.2386(4) 0.11736(13) 0.0525(8) Uani d . 1 . .
H H4A 1.3089 0.3375 0.1105 0.063 Uiso calc R 1 . .
H H4B 1.3313 0.1570 0.1294 0.063 Uiso calc R 1 . .
C C5 0.8136(4) 0.1192(3) 0.21995(12) 0.0413(6) Uani d . 1 . .
C C6 0.6143(5) 0.0404(4) 0.22358(14) 0.0516(8) Uani d . 1 . .
H H6 0.5592 -0.0117 0.1929 0.062 Uiso calc R 1 . .
C C7 0.4984(6) 0.0382(4) 0.27123(16) 0.0647(10) Uani d . 1 . .
H H7 0.3657 -0.0149 0.2721 0.078 Uiso calc R 1 . .
C C8 0.5724(7) 0.1121(4) 0.31782(16) 0.0705(10) Uani d . 1 . .
H H8 0.4907 0.1116 0.3498 0.085 Uiso calc R 1 . .
C C9 0.7710(8) 0.1870(5) 0.31582(15) 0.0769(12) Uani d . 1 . .
H H9 0.8261 0.2352 0.3473 0.092 Uiso calc R 1 . .
C C10 0.8895(6) 0.1921(4) 0.26826(13) 0.0588(8) Uani d . 1 . .
H H10 1.0225 0.2448 0.2680 0.071 Uiso calc R 1 . .
N N1 1.1243(4) 0.1849(3) 0.06624(10) 0.0396(5) Uani d . 1 . .
H H1A 1.2262 0.1615 0.0411 0.047 Uiso d R 1 . .
H H1B 1.0409 0.2649 0.0529 0.047 Uiso d R 1 . .
N N2 0.9374(4) 0.1210(2) 0.17176(9) 0.0406(5) Uani d . 1 . .
P P1 0.95373(11) 0.58755(7) 0.02154(3) 0.03303(15) Uani d . 1 . .
O O1 1.1831(3) 0.5806(2) 0.04795(8) 0.0458(5) Uani d . 1 . .
H H1 1.2422 0.6688 0.0448 0.069 Uiso d R 1 . .
O O2 0.8135(3) 0.6752(3) 0.06613(8) 0.0484(5) Uani d . 1 . .
H H2 0.6912 0.6906 0.0542 0.073 Uiso d R 1 . .
O O3 0.8824(3) 0.4159(2) 0.01488(9) 0.0521(5) Uani d . 1 . .
O O4 0.9544(3) 0.6870(2) -0.03041(7) 0.0418(4) Uani d . 1 . .

loop_
_atom_site_aniso_label
_atom_site_aniso_U_11
_atom_site_aniso_U_22
_atom_site_aniso_U_33
_atom_site_aniso_U_12
_atom_site_aniso_U_13
_atom_site_aniso_U_23
C1 0.069(2) 0.0385(12) 0.0542(18) -0.0065(13) 0.0118(16) -0.0106(12)
C2 0.0533(16) 0.0602(18) 0.0485(16) -0.0178(16) 0.0073(14) -0.0121(15)
C3 0.0628(17) 0.0529(15) 0.0428(15) -0.0225(17) 0.0014(16) -0.0069(13)
C4 0.0454(15) 0.0566(17) 0.0555(18) -0.0096(14) -0.0052(15) 0.0093(15)
C5 0.0455(14) 0.0342(13) 0.0441(15) 0.0061(10) 0.0024(13) 0.0034(11)
C6 0.0549(17) 0.0519(17) 0.0480(17) -0.0019(13) 0.0034(15) 0.0042(14)
C7 0.061(2) 0.066(2) 0.067(2) 0.0014(15) 0.0155(19) 0.0143(18)
C8 0.091(3) 0.0611(19) 0.059(2) 0.017(2) 0.028(2) 0.0121(18)
C9 0.123(4) 0.062(2) 0.0452(19) -0.005(3) 0.008(2) -0.0109(17)
C10 0.075(2) 0.0543(16) 0.0471(17) -0.0141(16) 0.0025(17) -0.0121(15)
N1 0.0432(11) 0.0319(9) 0.0436(12) 0.0102(9) 0.0062(11) 0.0050(10)
N2 0.0445(11) 0.0364(10) 0.0410(12) -0.0047(10) 0.0008(11) -0.0046(9)
P1 0.0347(3) 0.0253(2) 0.0391(3) -0.0019(3) -0.0063(3) 0.0030(3)
O1 0.0424(9) 0.0369(9) 0.0582(12) -0.0069(9) -0.0132(9) 0.0143(9)
O2 0.0507(11) 0.0541(11) 0.0403(10) 0.0097(10) 0.0004(9) 0.0037(9)
O3 0.0599(10) 0.0271(7) 0.0693(13) -0.0028(8) -0.0286(11) 0.0008(10)
O4 0.0392(8) 0.0443(8) 0.0418(10) 0.0089(9) 0.0007(9) 0.0084(8)

loop_
_atom_type_symbol
_atom_type_description
_atom_type_scat_dispersion_real
_atom_type_scat_dispersion_imag
_atom_type_scat_source
C C 0.0015 0.0009 'International Tables Vol C Tables 4.2.6.8 and 6.1.1.4'
H H 0.0000 0.0000 'International Tables Vol C Tables 4.2.6.8 and 6.1.1.4'
N N 0.0030 0.0019 'International Tables Vol C Tables 4.2.6.8 and 6.1.1.4'
O O 0.0056 0.0036 'International Tables Vol C Tables 4.2.6.8 and 6.1.1.4'
P P 0.0667 0.0580 'International Tables Vol C Tables 4.2.6.8 and 6.1.1.4'

loop_
_geom_angle_atom_site_label_1
_geom_angle_atom_site_label_2
_geom_angle_atom_site_label_3
_geom_angle_site_symmetry_1
_geom_angle_site_symmetry_3
_geom_angle
_geom_angle_publ_flag
N1 C1 C2 . . 112.1(2) ?
N1 C1 H1C . . 109.2 ?
C2 C1 H1C . . 109.2 ?
N1 C1 H1D . . 109.2 ?
C2 C1 H1D . . 109.2 ?
H1C C1 H1D . . 107.9 ?
N2 C2 C1 . . 112.0(2) ?
N2 C2 H2A . . 109.2 ?
C1 C2 H2A . . 109.2 ?
N2 C2 H2B . . 109.2 ?
C1 C2 H2B . . 109.2 ?
H2A C2 H2B . . 107.9 ?
N2 C3 C4 . . 110.7(2) ?
N2 C3 H3A . . 109.5 ?
C4 C3 H3A . . 109.5 ?
N2 C3 H3B . . 109.5 ?
C4 C3 H3B . . 109.5 ?
H3A C3 H3B . . 108.1 ?
N1 C4 C3 . . 111.2(2) ?
N1 C4 H4A . . 109.4 ?
C3 C4 H4A . . 109.4 ?
N1 C4 H4B . . 109.4 ?
C3 C4 H4B . . 109.4 ?
H4A C4 H4B . . 108.0 ?
C6 C5 N2 . . 122.6(3) ?
C6 C5 C10 . . 116.2(3) ?
N2 C5 C10 . . 121.1(3) ?
C7 C6 C5 . . 121.5(3) ?
C7 C6 H6 . . 119.2 ?
C5 C6 H6 . . 119.2 ?
C6 C7 C8 . . 121.7(3) ?
C6 C7 H7 . . 119.1 ?
C8 C7 H7 . . 119.1 ?
C7 C8 C9 . . 118.0(3) ?
C7 C8 H8 . . 121.0 ?
C9 C8 H8 . . 121.0 ?
C10 C9 C8 . . 121.3(4) ?
C10 C9 H9 . . 119.4 ?
C8 C9 H9 . . 119.4 ?
C9 C10 C5 . . 121.2(3) ?
C9 C10 H10 . . 119.4 ?
C5 C10 H10 . . 119.4 ?
C4 N1 C1 . . 110.3(2) ?
C4 N1 H1A . . 109.6 ?
C1 N1 H1A . . 109.6 ?
C4 N1 H1B . . 109.6 ?
C1 N1 H1B . . 109.6 ?
H1A N1 H1B . . 108.2 ?
C5 N2 C2 . . 117.0(2) ?
C5 N2 C3 . . 116.4(2) ?
C2 N2 C3 . . 110.8(2) ?
O3 P1 O4 . . 115.26(11) ?
O3 P1 O1 . . 106.11(11) ?
O4 P1 O1 . . 111.40(11) ?
O3 P1 O2 . . 110.60(12) ?
O4 P1 O2 . . 109.38(11) ?
O1 P1 O2 . . 103.41(12) ?
P1 O1 H1 . . 109.5 ?
P1 O2 H2 . . 109.5 ?

loop_
_geom_bond_atom_site_label_1
_geom_bond_atom_site_label_2
_geom_bond_site_symmetry_2
_geom_bond_distance
_geom_bond_publ_flag
C1 N1 . 1.476(4) ?
C1 C2 . 1.492(4) ?
C1 H1C . 0.9700 ?
C1 H1D . 0.9700 ?
C2 N2 . 1.450(4) ?
C2 H2A . 0.9700 ?
C2 H2B . 0.9700 ?
C3 N2 . 1.469(3) ?
C3 C4 . 1.498(5) ?
C3 H3A . 0.9700 ?
C3 H3B . 0.9700 ?
C4 N1 . 1.474(4) ?
C4 H4A . 0.9700 ?
C4 H4B . 0.9700 ?
C5 C6 . 1.395(4) ?
C5 N2 . 1.403(4) ?
C5 C10 . 1.405(4) ?
C6 C7 . 1.366(5) ?
C6 H6 . 0.9300 ?
C7 C8 . 1.370(6) ?
C7 H7 . 0.9300 ?
C8 C9 . 1.375(6) ?
C8 H8 . 0.9300 ?
C9 C10 . 1.373(5) ?
C9 H9 . 0.9300 ?
C10 H10 . 0.9300 ?
N1 H1A . 0.9000 ?
N1 H1B . 0.8998 ?
P1 O3 . 1.496(2) ?
P1 O4 . 1.5114(19) ?
P1 O1 . 1.5572(19) ?
P1 O2 . 1.569(2) ?
O1 H1 . 0.8197 ?
O2 H2 . 0.8194 ?

loop_
_geom_hbond_atom_site_label_D
_geom_hbond_atom_site_label_H
_geom_hbond_atom_site_label_A
_geom_hbond_site_symmetry_A
_geom_hbond_distance_DH
_geom_hbond_distance_HA
_geom_hbond_distance_DA
_geom_hbond_angle_DHA
O1 H1 O4 3_565 0.82 1.81 2.587(3) 158
O2 H2 O4 3_465 0.82 1.87 2.642(3) 156
N1 H1B O3 . 0.90 1.84 2.731(3) 171
N1 H1A O3 3 0.90 1.79 2.675(3) 167

loop_
_cod_related_entry_id
_cod_related_entry_database
_cod_related_entry_code
1 ChemSpider 30656211
